data_2232501
loop_
_publ_author_name
'Venter, Gertruida J.S.'
'Steyl, Gideon'
'Roodt, Andreas'

_publ_section_title
;
 4-(2,6-Dibromo-4-fluoroanilino)pent-3-en-2-one
;
_journal_coeditor_code WN2454
_journal_issue 11
_journal_name_full 'Acta Crystallographica Section E'
_journal_page_first o3092
_journal_page_last o3093
_journal_paper_doi 10.1107/S1600536811044606
_journal_volume 67
_journal_year 2011
_chemical_formula_iupac 'C11 H10 Br2 F N O'
_chemical_formula_moiety 'C11 H10 Br2 F N O'
_chemical_formula_sum 'C11 H10 Br2 F N O'
_chemical_formula_weight 351.02
_chemical_name_systematic
;
4-(2,6-Dibromo-4-fluoroanilino)pent-3-en-2-one
;
_space_group_IT_number 19
_symmetry_cell_setting orthorhombic
_symmetry_space_group_name_Hall 'P 2ac 2ab'
_symmetry_space_group_name_H-M 'P 21 21 21'
_atom_sites_solution_hydrogens geom
_atom_sites_solution_primary direct
_atom_sites_solution_secondary difmap
_audit_creation_method 'WinGX routine CIF_UPDATE'
_cell_angle_alpha 90
_cell_angle_beta 90
_cell_angle_gamma 90
_cell_formula_units_Z 4
_cell_length_a 8.7710(3)
_cell_length_b 10.8710(4)
_cell_length_c 12.6720(4)
_cell_measurement_reflns_used 9975
_cell_measurement_temperature 100(2)
_cell_measurement_theta_max 26.83
_cell_measurement_theta_min 2.47
_cell_volume 1208.27(7)
_computing_cell_refinement 'SAINT-Plus (Bruker, 2004)'
_computing_data_collection 'APEX2 (Bruker, 2005)'
_computing_data_reduction 'SAINT-Plus (Bruker, 2004)'
_computing_molecular_graphics 'DIAMOND (Brandenburg & Putz, 2005)'
_computing_publication_material 'WinGX (Farrugia, 1999)'
_computing_structure_refinement 'SHELXL97 (Sheldrick, 2008)'
_computing_structure_solution 'SIR97 (Altomare <i>et al.</i>, 1999)'
_diffrn_ambient_temperature 100(2)
_diffrn_measured_fraction_theta_full 0.999
_diffrn_measured_fraction_theta_max 0.999
_diffrn_measurement_device_type
;
Bruker X8 APEXII 4K KappaCCD
;
_diffrn_measurement_method '\w and \f scans'
_diffrn_radiation_monochromator graphite
_diffrn_radiation_source 'fine-focus sealed tube'
_diffrn_radiation_type MoK\a
_diffrn_radiation_wavelength 0.71073
_diffrn_reflns_av_R_equivalents 0.084
_diffrn_reflns_limit_h_max 11
_diffrn_reflns_limit_h_min -11
_diffrn_reflns_limit_k_max 13
_diffrn_reflns_limit_k_min -13
_diffrn_reflns_limit_l_max 16
_diffrn_reflns_limit_l_min -15
_diffrn_reflns_number 20084
_diffrn_reflns_theta_full 27
_diffrn_reflns_theta_max 27
_diffrn_reflns_theta_min 2.47
_exptl_absorpt_coefficient_mu 6.699
_exptl_absorpt_correction_T_max 0.3785
_exptl_absorpt_correction_T_min 0.0957
_exptl_absorpt_correction_type multi-scan
_exptl_absorpt_process_details
;
(SADABS; Bruker, 2004)
;
_exptl_crystal_colour colourless
_exptl_crystal_density_diffrn 1.93
_exptl_crystal_density_method 'not measured'
_exptl_crystal_description Cuboid
_exptl_crystal_F_000 680
_exptl_crystal_size_max 0.66
_exptl_crystal_size_mid 0.25
_exptl_crystal_size_min 0.18
_refine_diff_density_max 0.475
_refine_diff_density_min -0.703
_refine_ls_abs_structure_details 'Flack (1983), 1102 Friedel pairs'
_refine_ls_abs_structure_Flack 0.057(12)
_refine_ls_extinction_method none
_refine_ls_goodness_of_fit_ref 1.042
_refine_ls_hydrogen_treatment constr
_refine_ls_matrix_type full
_refine_ls_number_parameters 147
_refine_ls_number_reflns 2624
_refine_ls_number_restraints 0
_refine_ls_restrained_S_all 1.042
_refine_ls_R_factor_gt 0.0281
_refine_ls_shift/su_max 0
_refine_ls_structure_factor_coef Fsqd
_refine_ls_weighting_details 'calc w=1/[\s^2^(Fo^2^)+(0.0221P)^2^+0.0721P] where P=(Fo^2^+2Fc^2^)/3'
_refine_ls_weighting_scheme calc
_refine_ls_wR_factor_ref 0.0628
_reflns_number_gt 2381
_reflns_number_total 2624
_reflns_threshold_expression I>2\s(I)
_cod_data_source_file wn2454.cif
_cod_data_source_block I
_cod_database_code 2232501
_cod_database_fobs_code 2232501

loop_
_symmetry_equiv_pos_as_xyz
'x, y, z'
'-x+1/2, -y, z+1/2'
'x+1/2, -y+1/2, -z'
'-x, y+1/2, -z+1/2'

loop_
_atom_site_type_symbol
_atom_site_label
_atom_site_fract_x
_atom_site_fract_y
_atom_site_fract_z
_atom_site_U_iso_or_equiv
_atom_site_adp_type
_atom_site_calc_flag
_atom_site_refinement_flags
_atom_site_occupancy
C C1 0.3941(5) 0.1897(4) 0.4390(3) 0.0321(9) Uani d . 1
H H1A 0.4724 0.2509 0.4559 0.048 Uiso calc PR 0.5
H H1B 0.4397 0.123 0.3975 0.048 Uiso calc PR 0.5
H H1C 0.3517 0.1561 0.5045 0.048 Uiso calc PR 0.5
H H1D 0.3702 0.1025 0.4494 0.048 Uiso calc PR 0.5
H H1E 0.4028 0.2303 0.5077 0.048 Uiso calc PR 0.5
H H1F 0.4908 0.1973 0.4008 0.048 Uiso calc PR 0.5
C C2 0.2691(4) 0.2495(3) 0.3761(3) 0.0205(8) Uani d . 1
C C3 0.1464(4) 0.1850(3) 0.3420(3) 0.0193(8) Uani d . 1
H H3 0.1393 0.101 0.3621 0.023 Uiso calc R 1
C C4 0.0266(4) 0.2343(3) 0.2780(2) 0.0176(8) Uani d . 1
C C5 -0.0933(4) 0.1488(3) 0.2389(3) 0.0284(9) Uani d . 1
H H5A -0.1672 0.1947 0.1964 0.043 Uiso calc PR 0.5
H H5B -0.1454 0.1109 0.2991 0.043 Uiso calc PR 0.5
H H5C -0.0461 0.0846 0.1956 0.043 Uiso calc PR 0.5
H H5D -0.0719 0.0654 0.2643 0.043 Uiso calc PR 0.5
H H5E -0.0937 0.1492 0.1616 0.043 Uiso calc PR 0.5
H H5F -0.1931 0.1755 0.2651 0.043 Uiso calc PR 0.5
C C111 0.4145(4) 0.4411(3) 0.3773(3) 0.0177(7) Uani d . 1
C C112 0.4141(4) 0.5250(3) 0.4607(3) 0.0183(7) Uani d . 1
C C113 0.5425(4) 0.5915(3) 0.4879(3) 0.0213(8) Uani d . 1
H H113 0.5406 0.6487 0.5446 0.026 Uiso calc R 1
C C114 0.6730(4) 0.5723(3) 0.4304(3) 0.0232(8) Uani d . 1
C C115 0.6803(4) 0.4939(3) 0.3454(3) 0.0222(8) Uani d . 1
H H115 0.7719 0.4836 0.3063 0.027 Uiso calc R 1
C C116 0.5489(4) 0.4306(3) 0.3194(2) 0.0202(7) Uani d . 1
N N11 0.2846(3) 0.3703(2) 0.3530(2) 0.0198(7) Uani d . 1
H H11 0.212 0.4057 0.3220 0.03 Uiso calc R 1
O O12 0.0192(3) 0.3462(2) 0.2553(2) 0.0236(6) Uani d . 1
F F14 0.8008(2) 0.6351(2) 0.45685(18) 0.0322(5) Uani d . 1
Br Br12 0.23441(4) 0.54808(3) 0.53970(3) 0.02556(11) Uani d . 1
Br Br16 0.55267(5) 0.32820(4) 0.19895(3) 0.03091(12) Uani d . 1

loop_
_atom_site_aniso_label
_atom_site_aniso_U_11
_atom_site_aniso_U_22
_atom_site_aniso_U_33
_atom_site_aniso_U_12
_atom_site_aniso_U_13
_atom_site_aniso_U_23
C1 0.038(2) 0.022(2) 0.036(2) 0.0009(18) -0.0122(18) 0.0052(18)
C2 0.029(2) 0.0168(17) 0.0156(16) 0.0030(16) 0.0038(16) -0.0017(14)
C3 0.025(2) 0.0096(16) 0.0229(17) -0.0021(16) 0.0014(15) 0.0040(15)
C4 0.018(2) 0.0175(18) 0.0176(17) 0.0005(15) 0.0070(14) -0.0024(14)
C5 0.019(2) 0.022(2) 0.045(2) -0.0041(16) -0.0055(17) 0.0049(18)
C111 0.0196(19) 0.0122(16) 0.0211(17) 0.0013(15) -0.0056(14) 0.0016(15)
C112 0.0223(19) 0.0151(17) 0.0176(16) 0.0046(14) 0.0021(15) 0.0014(15)
C113 0.029(2) 0.0146(17) 0.0205(18) -0.0012(17) -0.0043(16) 0.0017(14)
C114 0.0225(19) 0.0178(19) 0.029(2) -0.0069(16) -0.0062(16) 0.0080(16)
C115 0.0193(19) 0.026(2) 0.0210(17) 0.0021(16) -0.0007(14) 0.0065(17)
C116 0.0238(19) 0.0230(18) 0.0138(16) 0.0057(17) -0.0035(15) -0.0019(14)
N11 0.0189(16) 0.0144(14) 0.0262(15) 0.0003(12) -0.0063(13) -0.0005(13)
O12 0.0212(14) 0.0162(13) 0.0333(14) -0.0001(11) -0.0054(11) 0.0041(12)
F14 0.0277(12) 0.0315(12) 0.0375(12) -0.0103(10) -0.0077(10) -0.0010(11)
Br12 0.0260(2) 0.0285(2) 0.02217(18) 0.00240(17) 0.00389(16) -0.00038(16)
Br16 0.0296(2) 0.0391(2) 0.02405(18) 0.0117(2) -0.00532(17) -0.01234(18)

loop_
_atom_type_symbol
_atom_type_description
_atom_type_scat_dispersion_real
_atom_type_scat_dispersion_imag
_atom_type_scat_source
C C 0.0033 0.0016 'International Tables Vol C Tables 4.2.6.8 and 6.1.1.4'
H H 0 0 'International Tables Vol C Tables 4.2.6.8 and 6.1.1.4'
N N 0.0061 0.0033 'International Tables Vol C Tables 4.2.6.8 and 6.1.1.4'
O O 0.0106 0.006 'International Tables Vol C Tables 4.2.6.8 and 6.1.1.4'
F F 0.0171 0.0103 'International Tables Vol C Tables 4.2.6.8 and 6.1.1.4'
Br Br -0.2901 2.4595 'International Tables Vol C Tables 4.2.6.8 and 6.1.1.4'

loop_
_geom_angle_atom_site_label_1
_geom_angle_atom_site_label_2
_geom_angle_atom_site_label_3
_geom_angle
C2 C1 H1A 109.5
C2 C1 H1B 109.5
H1A C1 H1B 109.5
C2 C1 H1C 109.5
H1A C1 H1C 109.5
H1B C1 H1C 109.5
C2 C1 H1D 109.5
H1A C1 H1D 141.1
H1B C1 H1D 56.3
H1C C1 H1D 56.3
C2 C1 H1E 109.5
H1A C1 H1E 56.3
H1B C1 H1E 141.1
H1C C1 H1E 56.3
H1D C1 H1E 109.5
C2 C1 H1F 109.5
H1A C1 H1F 56.3
H1B C1 H1F 56.3
H1C C1 H1F 141.1
H1D C1 H1F 109.5
H1E C1 H1F 109.5
N11 C2 C3 120.9(3)
N11 C2 C1 117.4(3)
C3 C2 C1 121.6(3)
C2 C3 C4 124.7(3)
C2 C3 H3 117.6
C4 C3 H3 117.6
O12 C4 C3 122.2(3)
O12 C4 C5 119.6(3)
C3 C4 C5 118.3(3)
C4 C5 H5A 109.5
C4 C5 H5B 109.5
H5A C5 H5B 109.5
C4 C5 H5C 109.5
H5A C5 H5C 109.5
H5B C5 H5C 109.5
C4 C5 H5D 109.5
H5A C5 H5D 141.1
H5B C5 H5D 56.3
H5C C5 H5D 56.3
C4 C5 H5E 109.5
H5A C5 H5E 56.3
H5B C5 H5E 141.1
H5C C5 H5E 56.3
H5D C5 H5E 109.5
C4 C5 H5F 109.5
H5A C5 H5F 56.3
H5B C5 H5F 56.3
H5C C5 H5F 141.1
H5D C5 H5F 109.5
H5E C5 H5F 109.5
C116 C111 C112 117.0(3)
C116 C111 N11 121.7(3)
C112 C111 N11 121.3(3)
C113 C112 C111 121.9(3)
C113 C112 Br12 118.6(2)
C111 C112 Br12 119.4(2)
C114 C113 C112 117.8(3)
C114 C113 H113 121.1
C112 C113 H113 121.1
F14 C114 C113 118.8(3)
F14 C114 C115 117.9(3)
C113 C114 C115 123.3(3)
C114 C115 C116 117.2(3)
C114 C115 H115 121.4
C116 C115 H115 121.4
C115 C116 C111 122.7(3)
C115 C116 Br16 118.1(3)
C111 C116 Br16 119.2(3)
C2 N11 C111 124.4(3)
C2 N11 H11 117.8
C111 N11 H11 117.8

loop_
_geom_bond_atom_site_label_1
_geom_bond_atom_site_label_2
_geom_bond_distance
C1 C2 1.503(5)
C1 H1A 0.98
C1 H1B 0.98
C1 H1C 0.98
C1 H1D 0.98
C1 H1E 0.98
C1 H1F 0.98
C2 N11 1.353(4)
C2 C3 1.355(5)
C3 C4 1.431(5)
C3 H3 0.95
C4 O12 1.252(4)
C4 C5 1.488(5)
C5 H5A 0.98
C5 H5B 0.98
C5 H5C 0.98
C5 H5D 0.98
C5 H5E 0.98
C5 H5F 0.98
C111 C116 1.393(5)
C111 C112 1.397(5)
C111 N11 1.408(4)
C112 C113 1.382(5)
C112 Br12 1.884(3)
C113 C114 1.373(5)
C113 H113 0.95
C114 F14 1.355(4)
C114 C115 1.375(5)
C115 C116 1.382(5)
C115 H115 0.95
C116 Br16 1.889(3)
N11 H11 0.8453

loop_
_geom_hbond_atom_site_label_D
_geom_hbond_atom_site_label_H
_geom_hbond_atom_site_label_A
_geom_hbond_site_symmetry_A
_geom_hbond_distance_DH
_geom_hbond_distance_HA
_geom_hbond_distance_DA
_geom_hbond_angle_DHA
N11 H11 O12 . 0.85 1.99 2.650(4) 133.7
C5 H5A Br16 1_455 0.98 2.85 3.702(4) 145.3
C5 H5F Br16 1_455 0.98 2.90 3.702(4) 139
C5 H5B Br12 3_456 0.98 2.88 3.839(4) 167.6
C5 H5D O12 4_545 0.98 2.44 3.354(4) 155

loop_
_geom_torsion_atom_site_label_1
_geom_torsion_atom_site_label_2
_geom_torsion_atom_site_label_3
_geom_torsion_atom_site_label_4
_geom_torsion
N11 C2 C3 C4 1.8(6)
C1 C2 C3 C4 -177.1(3)
C2 C3 C4 O12 -6.2(5)
C2 C3 C4 C5 174.5(3)
C116 C111 C112 C113 -2.5(5)
N11 C111 C112 C113 177.4(3)
C116 C111 C112 Br12 178.0(2)
N11 C111 C112 Br12 -2.1(4)
C111 C112 C113 C114 -0.4(5)
Br12 C112 C113 C114 179.2(3)
C112 C113 C114 F14 -178.9(3)
C112 C113 C114 C115 2.3(5)
F14 C114 C115 C116 -179.9(3)
C113 C114 C115 C116 -1.1(5)
C114 C115 C116 C111 -2.0(5)
C114 C115 C116 Br16 177.0(3)
C112 C111 C116 C115 3.8(5)
N11 C111 C116 C115 -176.2(3)
C112 C111 C116 Br16 -175.2(2)
N11 C111 C116 Br16 4.8(4)
C3 C2 N11 C111 -174.1(3)
C1 C2 N11 C111 4.8(5)
C116 C111 N11 C2 75.4(5)
C112 C111 N11 C2 -104.5(4)
